data_7216790
loop_
_publ_author_name
'Li, Cheng-Peng'
'Chen, Jing'
'Liu, Peng-Wen'
'Du, Miao'

_publ_section_title
;
 Structural diversity of 5-methylnicotinate coordination assemblies
 regulated by metal-ligating tendency and metal-dependent anion effect
;
_journal_issue 28
_journal_name_full CrystEngComm
_journal_page_first 6433
_journal_paper_doi 10.1039/c4ce00187g
_journal_volume 16
_journal_year 2014
_chemical_formula_sum 'C14 H18 Cu N2 O7'
_chemical_formula_weight 389.84
_chemical_name_systematic
; 
 ? 
;
_space_group_IT_number 15
_symmetry_cell_setting monoclinic
_symmetry_space_group_name_Hall '-C 2yc'
_symmetry_space_group_name_H-M 'C 1 2/c 1'
_atom_sites_solution_hydrogens geom
_atom_sites_solution_primary direct
_atom_sites_solution_secondary difmap
_audit_creation_method SHELXL-97
_cell_angle_alpha 90.00
_cell_angle_beta 117.7800(10)
_cell_angle_gamma 90.00
_cell_formula_units_Z 8
_cell_length_a 26.521(2)
_cell_length_b 8.8621(7)
_cell_length_c 16.7474(13)
_cell_measurement_reflns_used 3242
_cell_measurement_temperature 296(2)
_cell_measurement_theta_max 27.12
_cell_measurement_theta_min 2.47
_cell_volume 3482.5(5)
_computing_cell_refinement 'Bruker SMART'
_computing_data_collection 'Bruker SMART'
_computing_data_reduction 'Bruker SAINT'
_computing_molecular_graphics 'Bruker SHELXTL'
_computing_publication_material 'Bruker SHELXTL'
_computing_structure_refinement 'SHELXL-97 (Sheldrick, 1997)'
_computing_structure_solution 'SHELXS-97 (Sheldrick, 1990)'
_diffrn_ambient_temperature 296(2)
_diffrn_measured_fraction_theta_full 1.000
_diffrn_measured_fraction_theta_max 1.000
_diffrn_measurement_device_type 'CCD area detector'
_diffrn_measurement_method 'phi and omega scans'
_diffrn_radiation_monochromator graphite
_diffrn_radiation_source 'fine-focus sealed tube'
_diffrn_radiation_type MoK\a
_diffrn_radiation_wavelength 0.71073
_diffrn_reflns_av_R_equivalents 0.0225
_diffrn_reflns_av_sigmaI/netI 0.0262
_diffrn_reflns_limit_h_max 31
_diffrn_reflns_limit_h_min -22
_diffrn_reflns_limit_k_max 10
_diffrn_reflns_limit_k_min -8
_diffrn_reflns_limit_l_max 18
_diffrn_reflns_limit_l_min -19
_diffrn_reflns_number 8700
_diffrn_reflns_theta_full 25.03
_diffrn_reflns_theta_max 25.03
_diffrn_reflns_theta_min 1.74
_exptl_absorpt_coefficient_mu 1.291
_exptl_absorpt_correction_T_max 0.7823
_exptl_absorpt_correction_T_min 0.7139
_exptl_absorpt_correction_type multi-scan
_exptl_absorpt_process_details SADABS
_exptl_crystal_colour BLUE
_exptl_crystal_density_diffrn 1.487
_exptl_crystal_density_meas ?
_exptl_crystal_density_method 'not measured'
_exptl_crystal_description BLOCK
_exptl_crystal_F_000 1608
_exptl_crystal_size_max 0.28
_exptl_crystal_size_mid 0.22
_exptl_crystal_size_min 0.20
_refine_diff_density_max 0.629
_refine_diff_density_min -0.480
_refine_diff_density_rms 0.065
_refine_ls_extinction_method none
_refine_ls_goodness_of_fit_ref 1.042
_refine_ls_hydrogen_treatment constr
_refine_ls_matrix_type full
_refine_ls_number_parameters 222
_refine_ls_number_reflns 3086
_refine_ls_number_restraints 0
_refine_ls_restrained_S_all 1.042
_refine_ls_R_factor_all 0.0443
_refine_ls_R_factor_gt 0.0346
_refine_ls_shift/su_max 0.000
_refine_ls_shift/su_mean 0.000
_refine_ls_structure_factor_coef Fsqd
_refine_ls_weighting_details 'calc w=1/[\s^2^(Fo^2^)+(0.0450P)^2^+8.3518P] where P=(Fo^2^+2Fc^2^)/3'
_refine_ls_weighting_scheme calc
_refine_ls_wR_factor_gt 0.0894
_refine_ls_wR_factor_ref 0.0955
_reflns_number_gt 2575
_reflns_number_total 3086
_reflns_threshold_expression >2sigma(I)
_cod_data_source_file c4ce00187g2.cif
_cod_data_source_block 967575
_cod_depositor_comments
;
The following automatic conversions were performed:

'_symmetry_cell_setting' value 'Monoclinic' changed to 'monoclinic'
according to
/usr/data/users/saulius/crontab/automatic-downloads/rss-feeds/RSC/lib/dictionaries/cif_core.dic
dictionary named 'cif_core.dic' version 2.4.2 from
2011-04-26.

'_exptl_absorpt_correction_type' value 'MULTI-SCAN'
changed to 'multi-scan' according to
/usr/data/users/saulius/crontab/automatic-downloads/rss-feeds/RSC/lib/dictionaries/cif_core.dic
dictionary named 'cif_core.dic' version 2.4.2 from 2011-04-26.

Automatic conversion script
Id: cif_fix_values 2281 2013-09-26 08:29:07Z andrius 

The following automatic conversions were performed:

'_exptl_crystal_density_meas' value 'NONE' was changed to '?' - the
value is perceived as not measured.

Automatic conversion script
Id: cif_fix_values 3008 2015-01-20 13:52:24Z robertas 
;
_cod_original_cell_volume 3482.4(5)
_cod_original_sg_symbol_H-M C2/c
_cod_database_code 7216790

loop_
_symmetry_equiv_pos_as_xyz
'x, y, z'
'-x, y, -z+1/2'
'x+1/2, y+1/2, z'
'-x+1/2, y+1/2, -z+1/2'
'-x, -y, -z'
'x, -y, z-1/2'
'-x+1/2, -y+1/2, -z'
'x+1/2, -y+1/2, z-1/2'

loop_
_atom_site_label
_atom_site_type_symbol
_atom_site_fract_x
_atom_site_fract_y
_atom_site_fract_z
_atom_site_U_iso_or_equiv
_atom_site_adp_type
_atom_site_occupancy
_atom_site_symmetry_multiplicity
_atom_site_calc_flag
_atom_site_refinement_flags
Cu1 Cu 1.0000 1.0000 0.5000 0.02830(16) Uani 1 2 d S
Cu2 Cu 1.2500 0.7500 0.5000 0.02411(15) Uani 1 2 d S
O1 O 0.92045(8) 0.9921(2) 0.40504(13) 0.0341(5) Uani 1 1 d .
O2 O 0.92418(10) 1.0396(3) 0.27727(16) 0.0529(7) Uani 1 1 d .
O3 O 1.17139(8) 0.7166(2) 0.47788(14) 0.0309(5) Uani 1 1 d .
O4 O 1.15000(11) 0.4830(3) 0.4244(2) 0.0654(9) Uani 1 1 d .
O5 O 1.02931(11) 1.1393(3) 0.40617(18) 0.0578(7) Uani 1 1 d .
H5A H 1.0436 1.1179 0.3719 0.087 Uiso 1 1 d R
H5B H 0.9931 1.1289 0.3821 0.087 Uiso 1 1 d R
O6 O 1.26694(11) 0.4922(3) 0.47557(17) 0.0472(6) Uani 1 1 d .
H6A H 1.2341 0.4631 0.4660 0.071 Uiso 1 1 d R
H6B H 1.2951 0.4411 0.5134 0.071 Uiso 1 1 d R
O7 O 0.13345(11) 0.1709(3) 0.39815(19) 0.0594(7) Uani 1 1 d .
H7A H 0.1429 0.1988 0.4518 0.089 Uiso 1 1 d R
H7B H 0.1099 0.2283 0.3556 0.089 Uiso 1 1 d R
N1 N 0.77797(10) 0.7895(3) 0.13297(15) 0.0289(6) Uani 1 1 d .
N2 N 1.01534(10) 0.7996(3) 0.45598(16) 0.0283(5) Uani 1 1 d .
C1 C 0.90172(13) 0.9853(3) 0.3207(2) 0.0314(7) Uani 1 1 d .
C2 C 0.84631(12) 0.9006(3) 0.27080(19) 0.0284(6) Uani 1 1 d .
C3 C 0.81344(14) 0.8610(4) 0.3113(2) 0.0382(8) Uani 1 1 d .
H3 H 0.8258 0.8841 0.3717 0.046 Uiso 1 1 calc R
C4 C 0.76188(16) 0.7868(4) 0.2622(2) 0.0460(9) Uani 1 1 d .
C5 C 0.74657(14) 0.7531(4) 0.1734(2) 0.0387(8) Uani 1 1 d .
H5 H 0.7124 0.7022 0.1398 0.046 Uiso 1 1 calc R
C6 C 0.82739(12) 0.8622(3) 0.18144(19) 0.0281(6) Uani 1 1 d .
H6 H 0.8497 0.8876 0.1539 0.034 Uiso 1 1 calc R
C7 C 0.7234(2) 0.7474(6) 0.3028(3) 0.0884(19) Uani 1 1 d .
H7A' H 0.7408 0.6695 0.3471 0.133 Uiso 1 1 calc R
H7B' H 0.6874 0.7123 0.2561 0.133 Uiso 1 1 calc R
H7C' H 0.7174 0.8353 0.3308 0.133 Uiso 1 1 calc R
C8 C 1.13786(13) 0.6061(4) 0.4455(2) 0.0329(7) Uani 1 1 d .
C9 C 1.07863(12) 0.6348(3) 0.43222(19) 0.0292(6) Uani 1 1 d .
C10 C 1.03518(14) 0.5295(3) 0.3924(2) 0.0367(7) Uani 1 1 d .
H10 H 1.0420 0.4388 0.3712 0.044 Uiso 1 1 calc R
C11 C 0.98167(13) 0.5591(3) 0.3841(2) 0.0344(7) Uani 1 1 d .
C12 C 0.97452(12) 0.6934(3) 0.4193(2) 0.0321(7) Uani 1 1 d .
H12 H 0.9395 0.7116 0.4177 0.039 Uiso 1 1 calc R
C13 C 1.06641(12) 0.7693(3) 0.46138(19) 0.0281(6) Uani 1 1 d .
H13 H 1.0949 0.8421 0.4858 0.034 Uiso 1 1 calc R
C14 C 0.93245(15) 0.4499(4) 0.3399(3) 0.0531(10) Uani 1 1 d .
H14A H 0.9036 0.4749 0.3569 0.080 Uiso 1 1 calc R
H14B H 0.9457 0.3490 0.3592 0.080 Uiso 1 1 calc R
H14C H 0.9168 0.4564 0.2755 0.080 Uiso 1 1 calc R

loop_
_atom_site_aniso_label
_atom_site_aniso_U_11
_atom_site_aniso_U_22
_atom_site_aniso_U_33
_atom_site_aniso_U_23
_atom_site_aniso_U_13
_atom_site_aniso_U_12
Cu1 0.0181(3) 0.0340(3) 0.0260(3) -0.0121(2) 0.0045(2) 0.0006(2)
Cu2 0.0190(3) 0.0309(3) 0.0198(2) 0.00332(19) 0.00684(19) 0.0052(2)
O1 0.0217(10) 0.0453(13) 0.0265(11) -0.0151(9) 0.0038(9) 0.0001(9)
O2 0.0407(14) 0.0721(18) 0.0379(13) -0.0067(12) 0.0116(12) -0.0272(13)
O3 0.0219(10) 0.0349(12) 0.0341(11) -0.0021(9) 0.0114(9) 0.0023(9)
O4 0.0412(15) 0.0404(15) 0.119(3) -0.0282(15) 0.0412(16) 0.0006(12)
O5 0.0467(15) 0.0638(17) 0.0635(17) -0.0068(14) 0.0261(14) -0.0104(13)
O6 0.0423(14) 0.0410(14) 0.0532(15) -0.0043(11) 0.0181(12) 0.0065(11)
O7 0.0549(17) 0.0553(17) 0.0676(18) 0.0051(14) 0.0283(14) 0.0082(13)
N1 0.0260(13) 0.0346(14) 0.0225(12) -0.0048(10) 0.0083(10) -0.0085(11)
N2 0.0217(12) 0.0315(13) 0.0290(13) -0.0078(10) 0.0095(10) -0.0017(10)
C1 0.0242(15) 0.0303(16) 0.0309(17) -0.0052(13) 0.0056(13) -0.0005(13)
C2 0.0262(15) 0.0260(15) 0.0260(15) -0.0032(12) 0.0062(12) -0.0038(12)
C3 0.048(2) 0.0426(19) 0.0234(15) -0.0091(13) 0.0155(14) -0.0148(16)
C4 0.054(2) 0.055(2) 0.0361(18) -0.0167(16) 0.0274(17) -0.0291(18)
C5 0.0381(18) 0.048(2) 0.0307(17) -0.0117(14) 0.0164(15) -0.0200(15)
C6 0.0247(15) 0.0312(16) 0.0251(15) -0.0018(12) 0.0089(12) -0.0042(12)
C7 0.102(4) 0.128(4) 0.066(3) -0.052(3) 0.065(3) -0.080(3)
C8 0.0295(16) 0.0331(17) 0.0356(17) -0.0012(14) 0.0148(14) 0.0037(14)
C9 0.0255(15) 0.0304(16) 0.0306(15) -0.0029(12) 0.0121(13) 0.0002(12)
C10 0.0372(18) 0.0269(16) 0.0439(19) -0.0080(14) 0.0171(15) -0.0018(13)
C11 0.0276(16) 0.0282(16) 0.0397(18) -0.0034(13) 0.0093(14) -0.0035(13)
C12 0.0218(15) 0.0359(17) 0.0355(17) -0.0009(13) 0.0107(13) -0.0006(13)
C13 0.0210(14) 0.0304(16) 0.0293(15) -0.0057(12) 0.0086(12) -0.0023(12)
C14 0.0340(19) 0.041(2) 0.073(3) -0.0156(19) 0.0147(19) -0.0146(16)

loop_
_atom_type_symbol
_atom_type_description
_atom_type_scat_dispersion_real
_atom_type_scat_dispersion_imag
_atom_type_scat_source
C C 0.0033 0.0016 'International Tables Vol C Tables 4.2.6.8 and 6.1.1.4'
H H 0.0000 0.0000 'International Tables Vol C Tables 4.2.6.8 and 6.1.1.4'
N N 0.0061 0.0033 'International Tables Vol C Tables 4.2.6.8 and 6.1.1.4'
O O 0.0106 0.0060 'International Tables Vol C Tables 4.2.6.8 and 6.1.1.4'
Cu Cu 0.3201 1.2651 'International Tables Vol C Tables 4.2.6.8 and 6.1.1.4'

loop_
_geom_angle_atom_site_label_1
_geom_angle_atom_site_label_2
_geom_angle_atom_site_label_3
_geom_angle
_geom_angle_site_symmetry_1
_geom_angle_site_symmetry_3
O1 Cu1 O1 180.000(1) . 5_776
O1 Cu1 N2 89.78(9) . .
O1 Cu1 N2 90.22(9) 5_776 .
O1 Cu1 N2 90.22(9) . 5_776
O1 Cu1 N2 89.78(9) 5_776 5_776
N2 Cu1 N2 180.000(1) . 5_776
O1 Cu1 O5 87.61(9) . 5_776
O1 Cu1 O5 92.39(9) 5_776 5_776
N2 Cu1 O5 88.20(10) . 5_776
N2 Cu1 O5 91.80(10) 5_776 5_776
O1 Cu1 O5 92.39(9) . .
O1 Cu1 O5 87.61(9) 5_776 .
N2 Cu1 O5 91.80(10) . .
N2 Cu1 O5 88.20(10) 5_776 .
O5 Cu1 O5 180.000(1) 5_776 .
O3 Cu2 O3 180.00(13) . 7_766
O3 Cu2 N1 90.35(9) . 2_755
O3 Cu2 N1 89.65(9) 7_766 2_755
O3 Cu2 N1 89.65(9) . 8_566
O3 Cu2 N1 90.35(9) 7_766 8_566
N1 Cu2 N1 180.000(1) 2_755 8_566
O3 Cu2 O6 84.79(8) . 7_766
O3 Cu2 O6 95.21(8) 7_766 7_766
N1 Cu2 O6 91.20(9) 2_755 7_766
N1 Cu2 O6 88.80(9) 8_566 7_766
O3 Cu2 O6 95.21(8) . .
O3 Cu2 O6 84.79(8) 7_766 .
N1 Cu2 O6 88.80(9) 2_755 .
N1 Cu2 O6 91.20(9) 8_566 .
O6 Cu2 O6 180.000(1) 7_766 .
C1 O1 Cu1 128.5(2) . .
C8 O3 Cu2 132.19(19) . .
Cu1 O5 H5A 135.8 . .
Cu1 O5 H5B 67.5 . .
H5A O5 H5B 114.6 . .
Cu2 O6 H6A 93.7 . .
Cu2 O6 H6B 123.3 . .
H6A O6 H6B 116.5 . .
H7A O7 H7B 116.5 . .
C5 N1 C6 118.3(3) . .
C5 N1 Cu2 121.4(2) . 2_755
C6 N1 Cu2 120.2(2) . 2_755
C13 N2 C12 117.6(3) . .
C13 N2 Cu1 121.05(19) . .
C12 N2 Cu1 121.4(2) . .
O2 C1 O1 126.5(3) . .
O2 C1 C2 118.8(3) . .
O1 C1 C2 114.7(3) . .
C3 C2 C6 118.5(3) . .
C3 C2 C1 122.1(3) . .
C6 C2 C1 119.4(3) . .
C2 C3 C4 120.3(3) . .
C2 C3 H3 119.8 . .
C4 C3 H3 119.8 . .
C5 C4 C3 117.0(3) . .
C5 C4 C7 121.0(3) . .
C3 C4 C7 122.0(3) . .
N1 C5 C4 123.7(3) . .
N1 C5 H5 118.1 . .
C4 C5 H5 118.1 . .
N1 C6 C2 122.2(3) . .
N1 C6 H6 118.9 . .
C2 C6 H6 118.9 . .
C4 C7 H7A' 109.5 . .
C4 C7 H7B' 109.5 . .
H7A' C7 H7B' 109.5 . .
C4 C7 H7C' 109.5 . .
H7A' C7 H7C' 109.5 . .
H7B' C7 H7C' 109.5 . .
O4 C8 O3 125.6(3) . .
O4 C8 C9 120.1(3) . .
O3 C8 C9 114.2(3) . .
C13 C9 C10 118.1(3) . .
C13 C9 C8 119.7(3) . .
C10 C9 C8 122.3(3) . .
C11 C10 C9 120.2(3) . .
C11 C10 H10 119.9 . .
C9 C10 H10 119.9 . .
C12 C11 C10 117.3(3) . .
C12 C11 C14 120.1(3) . .
C10 C11 C14 122.6(3) . .
N2 C12 C11 123.8(3) . .
N2 C12 H12 118.1 . .
C11 C12 H12 118.1 . .
N2 C13 C9 122.9(3) . .
N2 C13 H13 118.5 . .
C9 C13 H13 118.5 . .
C11 C14 H14A 109.5 . .
C11 C14 H14B 109.5 . .
H14A C14 H14B 109.5 . .
C11 C14 H14C 109.5 . .
H14A C14 H14C 109.5 . .
H14B C14 H14C 109.5 . .

loop_
_geom_bond_atom_site_label_1
_geom_bond_atom_site_label_2
_geom_bond_distance
_geom_bond_site_symmetry_2
Cu1 O1 1.9641(19) .
Cu1 O1 1.9641(19) 5_776
Cu1 N2 2.036(2) .
Cu1 N2 2.036(2) 5_776
Cu1 O5 2.395(3) 5_776
Cu1 O5 2.395(3) .
Cu2 O3 1.963(2) .
Cu2 O3 1.963(2) 7_766
Cu2 N1 2.023(2) 2_755
Cu2 N1 2.023(2) 8_566
Cu2 O6 2.400(2) 7_766
Cu2 O6 2.400(2) .
O1 C1 1.261(4) .
O2 C1 1.233(4) .
O3 C8 1.263(4) .
O4 C8 1.234(4) .
O5 H5A 0.8437 .
O5 H5B 0.8568 .
O6 H6A 0.8499 .
O6 H6B 0.8501 .
O7 H7A 0.8504 .
O7 H7B 0.8615 .
N1 C5 1.335(4) .
N1 C6 1.341(4) .
N1 Cu2 2.023(2) 2_755
N2 C13 1.342(4) .
N2 C12 1.347(4) .
C1 C2 1.509(4) .
C2 C3 1.376(4) .
C2 C6 1.381(4) .
C3 C4 1.389(4) .
C3 H3 0.9300 .
C4 C5 1.380(4) .
C4 C7 1.507(5) .
C5 H5 0.9300 .
C6 H6 0.9300 .
C7 H7A' 0.9600 .
C7 H7B' 0.9600 .
C7 H7C' 0.9600 .
C8 C9 1.502(4) .
C9 C13 1.383(4) .
C9 C10 1.388(4) .
C10 C11 1.385(4) .
C10 H10 0.9300 .
C11 C12 1.381(4) .
C11 C14 1.512(4) .
C12 H12 0.9300 .
C13 H13 0.9300 .
C14 H14A 0.9600 .
C14 H14B 0.9600 .
C14 H14C 0.9600 .

loop_
_geom_torsion_atom_site_label_1
_geom_torsion_atom_site_label_2
_geom_torsion_atom_site_label_3
_geom_torsion_atom_site_label_4
_geom_torsion
_geom_torsion_site_symmetry_1
N2 Cu1 O1 C1 -58.9(3) .
N2 Cu1 O1 C1 121.1(3) 5_776
O5 Cu1 O1 C1 -147.1(3) 5_776
O5 Cu1 O1 C1 32.9(3) .
N1 Cu2 O3 C8 77.0(3) 2_755
N1 Cu2 O3 C8 -103.0(3) 8_566
O6 Cu2 O3 C8 168.2(3) 7_766
O6 Cu2 O3 C8 -11.8(3) .
O1 Cu1 N2 C13 147.1(2) .
O1 Cu1 N2 C13 -32.9(2) 5_776
O5 Cu1 N2 C13 -125.3(2) 5_776
O5 Cu1 N2 C13 54.7(2) .
O1 Cu1 N2 C12 -32.0(2) .
O1 Cu1 N2 C12 148.0(2) 5_776
O5 Cu1 N2 C12 55.6(2) 5_776
O5 Cu1 N2 C12 -124.4(2) .
Cu1 O1 C1 O2 -31.1(5) .
Cu1 O1 C1 C2 148.7(2) .
O2 C1 C2 C3 -167.8(3) .
O1 C1 C2 C3 12.4(4) .
O2 C1 C2 C6 11.6(4) .
O1 C1 C2 C6 -168.1(3) .
C6 C2 C3 C4 -1.3(5) .
C1 C2 C3 C4 178.2(3) .
C2 C3 C4 C5 1.3(5) .
C2 C3 C4 C7 -177.3(4) .
C6 N1 C5 C4 0.4(5) .
Cu2 N1 C5 C4 -175.5(3) 2_755
C3 C4 C5 N1 -0.9(6) .
C7 C4 C5 N1 177.7(4) .
C5 N1 C6 C2 -0.3(4) .
Cu2 N1 C6 C2 175.6(2) 2_755
C3 C2 C6 N1 0.8(5) .
C1 C2 C6 N1 -178.7(3) .
Cu2 O3 C8 O4 5.0(5) .
Cu2 O3 C8 C9 -174.32(19) .
O4 C8 C9 C13 175.9(3) .
O3 C8 C9 C13 -4.8(4) .
O4 C8 C9 C10 -3.2(5) .
O3 C8 C9 C10 176.1(3) .
C13 C9 C10 C11 -1.1(5) .
C8 C9 C10 C11 178.1(3) .
C9 C10 C11 C12 -2.1(5) .
C9 C10 C11 C14 178.9(3) .
C13 N2 C12 C11 -2.7(4) .
Cu1 N2 C12 C11 176.4(2) .
C10 C11 C12 N2 4.1(5) .
C14 C11 C12 N2 -176.8(3) .
C12 N2 C13 C9 -0.8(4) .
Cu1 N2 C13 C9 -179.9(2) .
C10 C9 C13 N2 2.6(5) .
C8 C9 C13 N2 -176.5(3) .
